data_4321602
loop_
_publ_author_name
'Arnold L. Rheingold'
'Christopher D. Incarvito'
'Swiatoslaw Trofimenko'

_publ_contact_author
; 
     Dr. S. Trofimenko 
     Department of Chemistry and Biochemistry 
     University of Delaware, Newark, DE 19716 
     USA 
;
_publ_contact_author_email trofimen.udel.edu
_publ_contact_author_fax '+302 831 6335'
_publ_contact_author_phone '+302 831 0716'
_publ_section_title
;
 Dihydrobis(4-cyanopyrazol-1-yl)borate, [Bp4CN], a Functionalized
 Heteroscorpionate Ligand with Cross-Linking Potential
;
_journal_name_full 'Inorganic Chemistry'
_journal_page_first 5569
_journal_page_last 5571
_journal_paper_doi 10.1021/ic000482f
_journal_volume 39
_journal_year 2000
_chemical_formula_sum 'C28 H40 B2 N16 O4 Zn'
_chemical_formula_weight 751.75
_chemical_name_systematic
; 
 ? 
;
_space_group_IT_number 15
_symmetry_cell_setting monoclinic
_symmetry_space_group_name_Hall '-C 2yc'
_symmetry_space_group_name_H-M 'C 1 2/c 1'
_atom_sites_solution_hydrogens geom
_atom_sites_solution_primary direct
_atom_sites_solution_secondary difmap
_audit_creation_method SHELXL-97
_cell_angle_alpha 90.00
_cell_angle_beta 104.763(2)
_cell_angle_gamma 90.00
_cell_formula_units_Z 4
_cell_length_a 12.9031(15)
_cell_length_b 15.6057(18)
_cell_length_c 19.498(2)
_cell_measurement_temperature 173(2)
_cell_volume 3796.5(7)
_computing_cell_refinement 'Bruker SMART'
_computing_data_collection 'Bruker SMART'
_computing_data_reduction 'Bruker SHELXTL'
_computing_molecular_graphics 'Bruker SHELXTL'
_computing_publication_material 'Bruker SHELXTL'
_computing_structure_refinement 'SHELXL-97 (Sheldrick, 1997)'
_computing_structure_solution 'SHELXS-97 (Sheldrick, 1990)'
_diffrn_ambient_temperature 173(2)
_diffrn_measured_fraction_theta_full 0.901
_diffrn_measured_fraction_theta_max 0.901
_diffrn_measurement_device_type 'CCD area detector'
_diffrn_measurement_method 'phi and omega scans'
_diffrn_radiation_monochromator graphite
_diffrn_radiation_source 'fine-focus sealed tube'
_diffrn_radiation_type MoK\a
_diffrn_radiation_wavelength 0.71073
_diffrn_reflns_av_R_equivalents 0.0317
_diffrn_reflns_av_sigmaI/netI 0.0282
_diffrn_reflns_limit_h_max 14
_diffrn_reflns_limit_h_min -15
_diffrn_reflns_limit_k_max 17
_diffrn_reflns_limit_k_min -18
_diffrn_reflns_limit_l_max 19
_diffrn_reflns_limit_l_min -18
_diffrn_reflns_number 6428
_diffrn_reflns_theta_full 25.00
_diffrn_reflns_theta_max 25.00
_diffrn_reflns_theta_min 2.09
_exptl_absorpt_coefficient_mu 0.702
_exptl_absorpt_correction_T_max 0.8723
_exptl_absorpt_correction_T_min 0.7204
_exptl_absorpt_correction_type 'empirical from SADABS'
_exptl_crystal_colour Colorless
_exptl_crystal_density_diffrn 1.315
_exptl_crystal_density_method 'not measured'
_exptl_crystal_description Blade
_exptl_crystal_F_000 1568
_exptl_crystal_size_max 0.50
_exptl_crystal_size_mid 0.40
_exptl_crystal_size_min 0.20
_refine_diff_density_max 0.662
_refine_diff_density_min -0.624
_refine_diff_density_rms 0.097
_refine_ls_extinction_coef 0.0117(16)
_refine_ls_extinction_expression Fc^*^=kFc[1+0.001xFc^2^\l^3^/sin(2\q)]^-1/4^
_refine_ls_extinction_method SHELXL
_refine_ls_goodness_of_fit_ref 1.549
_refine_ls_hydrogen_treatment mixed
_refine_ls_matrix_type full
_refine_ls_number_parameters 195
_refine_ls_number_reflns 3011
_refine_ls_number_restraints 0
_refine_ls_restrained_S_all 1.549
_refine_ls_R_factor_all 0.0735
_refine_ls_R_factor_gt 0.0672
_refine_ls_shift/su_max 0.027
_refine_ls_shift/su_mean 0.003
_refine_ls_structure_factor_coef Fsqd
_refine_ls_weighting_details 'calc w=1/[\s^2^(Fo^2^)+(0.1000P)^2^+0.0000P] where P=(Fo^2^+2Fc^2^)/3'
_refine_ls_weighting_scheme calc
_refine_ls_wR_factor_gt 0.1900
_refine_ls_wR_factor_ref 0.1970
_reflns_number_gt 2653
_reflns_number_total 3011
_reflns_threshold_expression >2sigma(I)
_cod_data_source_file ic000482f_1.cif
_cod_data_source_block trof120
_cod_original_cell_volume 3796.6(8)
_cod_database_code 4321602

loop_
_symmetry_equiv_pos_as_xyz
'x, y, z'
'-x, y, -z+1/2'
'x+1/2, y+1/2, z'
'-x+1/2, y+1/2, -z+1/2'
'-x, -y, -z'
'x, -y, z-1/2'
'-x+1/2, -y+1/2, -z'
'x+1/2, -y+1/2, z-1/2'

loop_
_atom_site_label
_atom_site_type_symbol
_atom_site_fract_x
_atom_site_fract_y
_atom_site_fract_z
_atom_site_U_iso_or_equiv
_atom_site_adp_type
_atom_site_occupancy
_atom_site_symmetry_multiplicity
_atom_site_calc_flag
_atom_site_refinement_flags
_atom_site_disorder_assembly
_atom_site_disorder_group
Zn1 Zn 0.5000 0.32554(3) 0.7500 0.0407(3) Uani 1 2 d S . .
O1 O 0.5745(3) 0.21894(18) 0.70963(17) 0.0599(8) Uani 1 1 d . . .
B1 B 0.3834(4) 0.4763(3) 0.6259(3) 0.0506(12) Uani 1 1 d . . .
H1 H 0.348(3) 0.517(2) 0.571(2) 0.046(10) Uiso 1 1 d . . .
H2 H 0.372(4) 0.510(3) 0.676(3) 0.073(14) Uiso 1 1 d . . .
N1 N 0.3578(3) 0.32239(16) 0.66406(18) 0.0432(8) Uani 1 1 d . . .
N2 N 0.3264(2) 0.38756(18) 0.61633(17) 0.0425(8) Uani 1 1 d . . .
N3 N 0.0540(3) 0.1894(3) 0.5110(2) 0.0680(12) Uani 1 1 d . . .
N4 N 0.5665(2) 0.41245(19) 0.68757(17) 0.0425(7) Uani 1 1 d . . .
N5 N 0.5059(2) 0.46274(18) 0.63451(18) 0.0436(8) Uani 1 1 d . . .
N6 N 0.8425(4) 0.5271(3) 0.5928(3) 0.0848(15) Uani 1 1 d . . .
N7 N 0.5925(3) 0.1209(2) 0.6296(2) 0.0534(9) Uani 1 1 d . . .
C1 C 0.2908(3) 0.2571(2) 0.6431(2) 0.0482(10) Uani 1 1 d . . .
H1A H 0.2951 0.2031 0.6661 0.058 Uiso 1 1 calc R . .
C2 C 0.2126(3) 0.2807(2) 0.5816(2) 0.0481(10) Uani 1 1 d . . .
C3 C 0.2397(3) 0.3625(2) 0.5659(2) 0.0429(9) Uani 1 1 d . . .
H3A H 0.2032 0.3956 0.5262 0.051 Uiso 1 1 calc R . .
C4 C 0.1243(3) 0.2293(3) 0.5422(2) 0.0527(10) Uani 1 1 d . . .
C5 C 0.6678(3) 0.4203(2) 0.6847(2) 0.0478(9) Uani 1 1 d . . .
H5A H 0.7269 0.3910 0.7146 0.057 Uiso 1 1 calc R . .
C6 C 0.6750(3) 0.4779(2) 0.6311(2) 0.0486(10) Uani 1 1 d . . .
C7 C 0.5700(3) 0.5019(2) 0.6005(2) 0.0497(10) Uani 1 1 d . . .
H7A H 0.5474 0.5401 0.5616 0.060 Uiso 1 1 calc R . .
C8 C 0.7680(4) 0.5048(3) 0.6102(2) 0.0600(12) Uani 1 1 d . . .
C9 C 0.5683(3) 0.1980(2) 0.6489(2) 0.0496(10) Uani 1 1 d . . .
H9A H 0.5445 0.2397 0.6128 0.060 Uiso 1 1 calc R . .
C10 C 0.5837(5) 0.0994(3) 0.5560(3) 0.0800(16) Uani 1 1 d . . .
H10A H 0.5651 0.1508 0.5266 0.120 Uiso 1 1 calc R . .
H10B H 0.5277 0.0560 0.5404 0.120 Uiso 1 1 calc R . .
H10C H 0.6523 0.0766 0.5512 0.120 Uiso 1 1 calc R . .
C11 C 0.6186(4) 0.0524(3) 0.6804(3) 0.0756(15) Uani 1 1 d . . .
H11A H 0.6204 0.0744 0.7277 0.113 Uiso 1 1 calc R . .
H11B H 0.6890 0.0288 0.6803 0.113 Uiso 1 1 calc R . .
H11C H 0.5643 0.0072 0.6677 0.113 Uiso 1 1 calc R . .

loop_
_atom_site_aniso_label
_atom_site_aniso_U_11
_atom_site_aniso_U_22
_atom_site_aniso_U_33
_atom_site_aniso_U_23
_atom_site_aniso_U_13
_atom_site_aniso_U_12
Zn1 0.0485(4) 0.0402(4) 0.0313(5) 0.000 0.0061(3) 0.000
O1 0.076(2) 0.0522(17) 0.047(2) -0.0111(13) 0.0067(14) 0.0214(14)
B1 0.047(2) 0.036(2) 0.065(3) 0.0038(19) 0.007(2) -0.0029(17)
N1 0.0511(18) 0.0386(16) 0.035(2) 0.0015(12) 0.0023(14) -0.0016(12)
N2 0.0441(16) 0.0406(16) 0.040(2) 0.0057(13) 0.0050(13) 0.0010(12)
N3 0.071(3) 0.065(2) 0.058(3) 0.0105(18) -0.001(2) -0.0187(19)
N4 0.0456(16) 0.0443(16) 0.036(2) 0.0087(13) 0.0085(13) 0.0071(13)
N5 0.0467(17) 0.0357(15) 0.045(2) 0.0067(13) 0.0065(13) 0.0026(13)
N6 0.065(3) 0.115(4) 0.072(3) 0.023(3) 0.011(2) -0.022(2)
N7 0.0508(18) 0.0518(19) 0.056(2) -0.0124(16) 0.0112(15) 0.0041(15)
C1 0.052(2) 0.044(2) 0.044(3) 0.0036(16) 0.0039(17) -0.0044(16)
C2 0.047(2) 0.046(2) 0.049(3) 0.0038(16) 0.0069(16) -0.0053(16)
C3 0.0447(19) 0.0427(18) 0.038(2) 0.0063(16) 0.0056(15) -0.0006(15)
C4 0.057(2) 0.050(2) 0.045(3) 0.0068(17) 0.0021(18) -0.0079(19)
C5 0.044(2) 0.051(2) 0.044(3) 0.0031(16) 0.0050(16) -0.0009(16)
C6 0.049(2) 0.054(2) 0.040(3) 0.0003(17) 0.0073(16) -0.0101(17)
C7 0.057(2) 0.0407(19) 0.045(3) 0.0081(16) 0.0024(18) -0.0075(16)
C8 0.057(3) 0.073(3) 0.049(3) 0.012(2) 0.012(2) -0.008(2)
C9 0.059(2) 0.0405(18) 0.045(3) -0.0012(17) 0.0044(18) 0.0106(17)
C10 0.098(4) 0.078(3) 0.060(4) -0.025(3) 0.013(3) 0.021(3)
C11 0.088(4) 0.041(2) 0.094(4) 0.002(2) 0.017(3) 0.015(2)

loop_
_atom_type_symbol
_atom_type_description
_atom_type_scat_dispersion_real
_atom_type_scat_dispersion_imag
_atom_type_scat_source
C C 0.0033 0.0016 'International Tables Vol C Tables 4.2.6.8 and 6.1.1.4'
H H 0.0000 0.0000 'International Tables Vol C Tables 4.2.6.8 and 6.1.1.4'
B B 0.0013 0.0007 'International Tables Vol C Tables 4.2.6.8 and 6.1.1.4'
N N 0.0061 0.0033 'International Tables Vol C Tables 4.2.6.8 and 6.1.1.4'
O O 0.0106 0.0060 'International Tables Vol C Tables 4.2.6.8 and 6.1.1.4'
Zn Zn 0.2839 1.4301 'International Tables Vol C Tables 4.2.6.8 and 6.1.1.4'

loop_
_geom_angle_atom_site_label_1
_geom_angle_atom_site_label_2
_geom_angle_atom_site_label_3
_geom_angle
_geom_angle_site_symmetry_1
_geom_angle_site_symmetry_3
_geom_angle_publ_flag
N4 Zn1 N4 101.43(17) 2_656 . ?
N4 Zn1 N1 94.12(12) 2_656 . ?
N4 Zn1 N1 87.55(12) . . ?
N4 Zn1 N1 87.55(12) 2_656 2_656 ?
N4 Zn1 N1 94.12(12) . 2_656 ?
N1 Zn1 N1 177.38(14) . 2_656 ?
N4 Zn1 O1 90.04(13) 2_656 2_656 ?
N4 Zn1 O1 166.23(12) . 2_656 ?
N1 Zn1 O1 84.02(12) . 2_656 ?
N1 Zn1 O1 93.96(12) 2_656 2_656 ?
N4 Zn1 O1 166.23(12) 2_656 . ?
N4 Zn1 O1 90.04(13) . . ?
N1 Zn1 O1 93.96(12) . . ?
N1 Zn1 O1 84.02(11) 2_656 . ?
O1 Zn1 O1 79.74(19) 2_656 . ?
C9 O1 Zn1 129.6(3) . . ?
N5 B1 N2 109.1(3) . . ?
C1 N1 N2 107.7(3) . . ?
C1 N1 Zn1 128.0(2) . . ?
N2 N1 Zn1 124.0(2) . . ?
C3 N2 N1 109.1(3) . . ?
C3 N2 B1 128.7(3) . . ?
N1 N2 B1 122.1(3) . . ?
C5 N4 N5 107.0(3) . . ?
C5 N4 Zn1 128.5(2) . . ?
N5 N4 Zn1 123.8(2) . . ?
C7 N5 N4 109.3(3) . . ?
C7 N5 B1 128.6(3) . . ?
N4 N5 B1 121.7(3) . . ?
C9 N7 C11 120.8(4) . . ?
C9 N7 C10 121.9(4) . . ?
C11 N7 C10 117.0(4) . . ?
N1 C1 C2 109.2(3) . . ?
C3 C2 C1 105.4(3) . . ?
C3 C2 C4 127.3(4) . . ?
C1 C2 C4 127.3(4) . . ?
N2 C3 C2 108.5(3) . . ?
N3 C4 C2 179.3(5) . . ?
N4 C5 C6 110.1(3) . . ?
C7 C6 C5 104.6(4) . . ?
C7 C6 C8 126.9(4) . . ?
C5 C6 C8 128.5(4) . . ?
N5 C7 C6 108.9(3) . . ?
N6 C8 C6 179.3(6) . . ?
O1 C9 N7 124.2(4) . . ?

loop_
_geom_bond_atom_site_label_1
_geom_bond_atom_site_label_2
_geom_bond_distance
_geom_bond_site_symmetry_2
_geom_bond_publ_flag
Zn1 N4 2.142(3) 2_656 ?
Zn1 N4 2.142(3) . ?
Zn1 N1 2.147(3) . ?
Zn1 N1 2.147(3) 2_656 ?
Zn1 O1 2.167(3) 2_656 ?
Zn1 O1 2.167(3) . ?
O1 C9 1.211(5) . ?
B1 N5 1.560(5) . ?
B1 N2 1.557(5) . ?
N1 C1 1.331(5) . ?
N1 N2 1.368(4) . ?
N2 C3 1.346(5) . ?
N3 C4 1.140(5) . ?
N4 C5 1.329(5) . ?
N4 N5 1.373(4) . ?
N5 C7 1.333(5) . ?
N6 C8 1.152(6) . ?
N7 C9 1.322(5) . ?
N7 C11 1.439(6) . ?
N7 C10 1.450(6) . ?
C1 C2 1.405(5) . ?
C2 C3 1.378(5) . ?
C2 C4 1.445(5) . ?
C5 C6 1.400(6) . ?
C6 C7 1.385(6) . ?
C6 C8 1.425(6) . ?
